data_7202944
loop_
_publ_author_name
'Kim, Soo-Kang'
'Park, Young-Il'
'Kang, In-Nam'
'Park, Jong-Wook'

_publ_section_title
;
 New deep-blue emitting materials based on fully substituted ethylene
 derivatives
;
_journal_issue 44
_journal_name_full 'Journal of Materials Chemistry'
_journal_page_first 4670
_journal_paper_doi 10.1039/b706606f
_journal_volume 17
_journal_year 2007
_chemical_formula_sum 'C62 H52'
_chemical_formula_weight 797.04
_chemical_name_systematic
;
?
;
_space_group_IT_number 61
_symmetry_cell_setting orthorhombic
_symmetry_space_group_name_Hall '-P 2ac 2ab'
_symmetry_space_group_name_H-M 'P b c a'
_atom_sites_solution_hydrogens geom
_atom_sites_solution_primary direct
_atom_sites_solution_secondary difmap
_audit_creation_method SHELXL-97
_cell_angle_alpha 90.00
_cell_angle_beta 90.00
_cell_angle_gamma 90.00
_cell_formula_units_Z 4
_cell_length_a 20.268(3)
_cell_length_b 10.0519(13)
_cell_length_c 22.389(3)
_cell_measurement_temperature 293(2)
_cell_volume 4561.4(11)
_computing_cell_refinement 'SMART (Bruker, 1999)'
_computing_data_collection 'SMART (Bruker, 1999)'
_computing_data_reduction 'SAINT-Plus (Bruker, 1999)'
_computing_molecular_graphics 'Ortep-3 for Windows (Farrugia, 1997)'
_computing_publication_material 'SHELXL-97 (Sheldrick, 1997)'
_computing_structure_refinement 'SHELXL-97 (Sheldrick, 1997)'
_computing_structure_solution 'SHELXS-97 (Sheldrick, 1997)'
_diffrn_ambient_temperature 293(2)
_diffrn_measured_fraction_theta_full 0.997
_diffrn_measured_fraction_theta_max 0.997
_diffrn_measurement_device_type 'Bruker SMART 1000 CCD diffractometer'
_diffrn_measurement_method \w-scans
_diffrn_radiation_monochromator graphite
_diffrn_radiation_source 'fine-focus sealed tube'
_diffrn_radiation_type MoK\a
_diffrn_radiation_wavelength 0.71073
_diffrn_reflns_av_R_equivalents 0.3646
_diffrn_reflns_av_sigmaI/netI 0.3512
_diffrn_reflns_limit_h_max 26
_diffrn_reflns_limit_h_min -26
_diffrn_reflns_limit_k_max 12
_diffrn_reflns_limit_k_min -13
_diffrn_reflns_limit_l_max 22
_diffrn_reflns_limit_l_min -29
_diffrn_reflns_number 31645
_diffrn_reflns_theta_full 28.31
_diffrn_reflns_theta_max 28.31
_diffrn_reflns_theta_min 1.82
_exptl_absorpt_coefficient_mu 0.065
_exptl_absorpt_correction_T_max 0.9954
_exptl_absorpt_correction_T_min 0.9899
_exptl_crystal_colour colorless
_exptl_crystal_density_diffrn 1.161
_exptl_crystal_density_method 'not measured'
_exptl_crystal_description block
_exptl_crystal_F_000 1696
_exptl_crystal_size_max 0.16
_exptl_crystal_size_mid 0.08
_exptl_crystal_size_min 0.07
_refine_diff_density_max 0.636
_refine_diff_density_min -0.429
_refine_diff_density_rms 0.131
_refine_ls_extinction_coef 0.036(5)
_refine_ls_extinction_expression Fc^*^=kFc[1+0.001xFc^2^\l^3^/sin(2\q)]^-1/4^
_refine_ls_extinction_method SHELXL
_refine_ls_goodness_of_fit_ref 0.972
_refine_ls_hydrogen_treatment constr
_refine_ls_matrix_type full
_refine_ls_number_parameters 284
_refine_ls_number_reflns 5657
_refine_ls_number_restraints 0
_refine_ls_restrained_S_all 0.972
_refine_ls_R_factor_all 0.3411
_refine_ls_R_factor_gt 0.1204
_refine_ls_shift/su_max 0.000
_refine_ls_shift/su_mean 0.000
_refine_ls_structure_factor_coef Fsqd
_refine_ls_weighting_details 'calc w=1/[\s^2^(Fo^2^)+(0.2000P)^2^+0.0000P] where P=(Fo^2^+2Fc^2^)/3'
_refine_ls_weighting_scheme calc
_refine_ls_wR_factor_gt 0.2709
_refine_ls_wR_factor_ref 0.4222
_reflns_number_gt 1581
_reflns_number_total 5657
_reflns_threshold_expression >2sigma(I)
_cod_data_source_file b706606f.txt
_cod_data_source_block kor871
_cod_depositor_comments
;
The following automatic conversions were performed:
'_symmetry_cell_setting' value 'Orthorhombic' changed to 'orthorhombic'
according to '/home/saulius/struct/CIF-dictionaries/cif_core.dic'
dictionary named 'cif_core.dic' version 2.4.1 from 2010-06-29.

Automatic conversion script
Id: cif_fix_enum 1527 2010-12-29 10:47:43Z saulius 
;
_cod_original_cell_volume 4561.5(10)
_cod_original_sg_symbol_H-M Pbca
_cod_database_code 7202944

loop_
_symmetry_equiv_pos_as_xyz
'x, y, z'
'-x+1/2, -y, z+1/2'
'-x, y+1/2, -z+1/2'
'x+1/2, -y+1/2, -z'
'-x, -y, -z'
'x-1/2, y, -z-1/2'
'x, -y-1/2, z-1/2'
'-x-1/2, y-1/2, z'

loop_
_atom_site_label
_atom_site_type_symbol
_atom_site_fract_x
_atom_site_fract_y
_atom_site_fract_z
_atom_site_U_iso_or_equiv
_atom_site_adp_type
_atom_site_occupancy
_atom_site_symmetry_multiplicity
_atom_site_calc_flag
_atom_site_refinement_flags
_atom_site_disorder_assembly
_atom_site_disorder_group
C1 C -0.0894(3) 0.2585(7) 0.2492(3) 0.0518(19) Uani 1 1 d . . .
H1 H -0.1052 0.1770 0.2357 0.062 Uiso 1 1 calc R . .
C2 C -0.0510(4) 0.3312(8) 0.2139(3) 0.062(2) Uani 1 1 d . . .
H2 H -0.0405 0.2994 0.1760 0.074 Uiso 1 1 calc R . .
C3 C -0.0260(4) 0.4543(7) 0.2321(3) 0.0541(19) Uani 1 1 d . . .
H3 H -0.0002 0.5041 0.2061 0.065 Uiso 1 1 calc R . .
C4 C -0.0394(3) 0.5014(6) 0.2876(3) 0.0428(16) Uani 1 1 d . . .
H4 H -0.0212 0.5821 0.2996 0.051 Uiso 1 1 calc R . .
C5 C -0.0803(3) 0.4303(6) 0.3276(3) 0.0369(15) Uani 1 1 d . . .
C6 C -0.0963(3) 0.4773(5) 0.3852(3) 0.0349(15) Uani 1 1 d . . .
C7 C -0.1394(3) 0.4040(6) 0.4221(3) 0.0385(15) Uani 1 1 d . . .
C8 C -0.1583(3) 0.4510(7) 0.4798(3) 0.0474(17) Uani 1 1 d . . .
H8 H -0.1411 0.5303 0.4944 0.057 Uiso 1 1 calc R . .
C9 C -0.2018(4) 0.3792(8) 0.5134(3) 0.065(2) Uani 1 1 d . . .
H9 H -0.2155 0.4127 0.5500 0.078 Uiso 1 1 calc R . .
C10 C -0.2261(4) 0.2562(8) 0.4939(4) 0.069(2) Uani 1 1 d . . .
H10 H -0.2546 0.2077 0.5181 0.083 Uiso 1 1 calc R . .
C11 C -0.2085(4) 0.2081(7) 0.4404(4) 0.065(2) Uani 1 1 d . . .
H11 H -0.2247 0.1260 0.4281 0.078 Uiso 1 1 calc R . .
C12 C -0.1656(3) 0.2802(6) 0.4023(3) 0.0451(17) Uani 1 1 d . . .
C13 C -0.1479(3) 0.2318(7) 0.3463(3) 0.0503(19) Uani 1 1 d . . .
H13 H -0.1639 0.1495 0.3339 0.060 Uiso 1 1 calc R . .
C14 C -0.1068(3) 0.3042(6) 0.3084(3) 0.0422(16) Uani 1 1 d . . .
C15 C -0.0685(3) 0.6057(5) 0.4063(3) 0.0344(14) Uani 1 1 d . . .
C16 C -0.1051(3) 0.7221(6) 0.4037(3) 0.0434(17) Uani 1 1 d . . .
H16 H -0.1472 0.7203 0.3872 0.052 Uiso 1 1 calc R . .
C17 C -0.0800(3) 0.8407(6) 0.4253(3) 0.0445(17) Uani 1 1 d . . .
H17 H -0.1057 0.9172 0.4231 0.053 Uiso 1 1 calc R . .
C18 C -0.0172(3) 0.8481(5) 0.4501(3) 0.0326(14) Uani 1 1 d . . .
C19 C 0.0197(3) 0.7319(5) 0.4517(3) 0.0400(16) Uani 1 1 d . . .
H19 H 0.0622 0.7338 0.4672 0.048 Uiso 1 1 calc R . .
C20 C -0.0061(3) 0.6120(6) 0.4305(3) 0.0425(16) Uani 1 1 d . . .
H20 H 0.0194 0.5351 0.4327 0.051 Uiso 1 1 calc R . .
C21 C 0.0081(3) 0.9777(5) 0.4728(2) 0.0306(14) Uani 1 1 d . . .
C22 C 0.0509(3) 1.0546(5) 0.4318(2) 0.0302(14) Uani 1 1 d . . .
C23 C 0.0300(3) 1.1708(6) 0.4053(3) 0.0437(16) Uani 1 1 d . . .
H23 H -0.0120 1.2023 0.4141 0.052 Uiso 1 1 calc R . .
C24 C 0.0691(3) 1.2427(6) 0.3658(3) 0.0474(18) Uani 1 1 d . . .
H24 H 0.0524 1.3202 0.3489 0.057 Uiso 1 1 calc R . .
C25 C 0.1323(3) 1.2019(6) 0.3511(3) 0.0385(16) Uani 1 1 d . . .
C26 C 0.1528(3) 1.0846(6) 0.3772(3) 0.0469(17) Uani 1 1 d . . .
H26 H 0.1947 1.0527 0.3682 0.056 Uiso 1 1 calc R . .
C27 C 0.1136(3) 1.0122(6) 0.4163(3) 0.0457(17) Uani 1 1 d . . .
H27 H 0.1298 0.9334 0.4325 0.055 Uiso 1 1 calc R . .
C28 C 0.1765(3) 1.2775(7) 0.3077(3) 0.0538(19) Uani 1 1 d . . .
C29 C 0.2453(4) 1.2856(10) 0.3305(4) 0.096(3) Uani 1 1 d . . .
H29A H 0.2702 1.3461 0.3062 0.145 Uiso 1 1 calc R . .
H29B H 0.2652 1.1991 0.3291 0.145 Uiso 1 1 calc R . .
H29C H 0.2448 1.3170 0.3710 0.145 Uiso 1 1 calc R . .
C30 C 0.1534(6) 1.4136(13) 0.2983(8) 0.229(10) Uani 1 1 d . . .
H30A H 0.1321 1.4452 0.3339 0.344 Uiso 1 1 calc R . .
H30B H 0.1226 1.4151 0.2657 0.344 Uiso 1 1 calc R . .
H30C H 0.1903 1.4699 0.2891 0.344 Uiso 1 1 calc R . .
C31 C 0.1826(8) 1.1996(15) 0.2509(4) 0.193(8) Uani 1 1 d . . .
H31A H 0.1409 1.1992 0.2305 0.289 Uiso 1 1 calc R . .
H31B H 0.1954 1.1099 0.2599 0.289 Uiso 1 1 calc R . .
H31C H 0.2154 1.2399 0.2258 0.289 Uiso 1 1 calc R . .

loop_
_atom_site_aniso_label
_atom_site_aniso_U_11
_atom_site_aniso_U_22
_atom_site_aniso_U_33
_atom_site_aniso_U_23
_atom_site_aniso_U_13
_atom_site_aniso_U_12
C1 0.066(5) 0.044(4) 0.045(4) -0.015(3) -0.011(4) 0.007(4)
C2 0.090(6) 0.059(5) 0.037(4) -0.008(4) -0.003(4) 0.018(4)
C3 0.070(5) 0.046(4) 0.046(4) 0.000(3) 0.006(4) 0.009(4)
C4 0.053(4) 0.030(3) 0.045(4) 0.002(3) 0.001(3) 0.004(3)
C5 0.041(4) 0.024(3) 0.045(4) -0.005(3) -0.002(3) 0.003(3)
C6 0.044(4) 0.025(3) 0.036(3) -0.002(3) -0.003(3) 0.000(3)
C7 0.039(3) 0.033(4) 0.043(4) 0.000(3) -0.002(3) 0.001(3)
C8 0.049(4) 0.048(4) 0.045(4) 0.006(3) 0.005(3) -0.002(3)
C9 0.065(5) 0.065(5) 0.063(5) 0.003(4) 0.018(4) 0.000(4)
C10 0.062(5) 0.067(6) 0.078(6) 0.013(5) 0.022(5) -0.021(4)
C11 0.060(5) 0.047(5) 0.087(6) 0.006(4) 0.002(5) -0.021(4)
C12 0.040(4) 0.037(4) 0.058(5) -0.003(3) -0.003(3) -0.005(3)
C13 0.048(4) 0.034(4) 0.069(5) 0.001(4) -0.012(4) -0.009(3)
C14 0.044(4) 0.027(3) 0.055(4) -0.006(3) -0.009(3) 0.005(3)
C15 0.040(3) 0.027(3) 0.036(3) -0.003(3) 0.000(3) -0.002(3)
C16 0.038(4) 0.035(4) 0.057(4) -0.012(3) -0.010(3) 0.001(3)
C17 0.046(4) 0.029(4) 0.059(4) -0.008(3) -0.004(3) 0.003(3)
C18 0.041(3) 0.025(3) 0.032(3) -0.001(2) 0.005(3) -0.005(3)
C19 0.043(4) 0.025(3) 0.052(4) -0.003(3) -0.005(3) 0.002(3)
C20 0.046(4) 0.023(3) 0.058(4) 0.002(3) -0.007(3) 0.001(3)
C21 0.036(3) 0.022(3) 0.034(3) 0.001(2) 0.001(3) -0.004(2)
C22 0.038(3) 0.023(3) 0.029(3) -0.006(2) 0.003(3) -0.002(3)
C23 0.044(4) 0.039(4) 0.048(4) 0.006(3) 0.008(3) 0.008(3)
C24 0.053(4) 0.031(4) 0.058(4) 0.021(3) 0.009(4) 0.009(3)
C25 0.037(4) 0.036(4) 0.043(4) 0.005(3) 0.001(3) -0.004(3)
C26 0.041(4) 0.042(4) 0.058(4) 0.016(3) 0.006(3) 0.007(3)
C27 0.048(4) 0.037(4) 0.052(4) 0.008(3) 0.008(3) 0.003(3)
C28 0.049(4) 0.060(5) 0.052(5) 0.022(4) 0.003(4) -0.011(4)
C29 0.058(5) 0.109(8) 0.122(8) 0.057(6) 0.012(5) -0.014(5)
C30 0.103(8) 0.145(12) 0.44(3) 0.219(15) 0.125(12) 0.060(8)
C31 0.246(15) 0.274(18) 0.058(7) -0.020(9) 0.050(9) -0.189(15)

loop_
_atom_type_symbol
_atom_type_description
_atom_type_scat_dispersion_real
_atom_type_scat_dispersion_imag
_atom_type_scat_source
C C 0.0033 0.0016 'International Tables Vol C Tables 4.2.6.8 and 6.1.1.4'
H H 0.0000 0.0000 'International Tables Vol C Tables 4.2.6.8 and 6.1.1.4'

loop_
_geom_angle_atom_site_label_1
_geom_angle_atom_site_label_2
_geom_angle_atom_site_label_3
_geom_angle
_geom_angle_site_symmetry_1
_geom_angle_site_symmetry_3
_geom_angle_publ_flag
C2 C1 C14 120.9(7) . . ?
C2 C1 H1 119.5 . . ?
C14 C1 H1 119.5 . . ?
C1 C2 C3 121.6(7) . . ?
C1 C2 H2 119.2 . . ?
C3 C2 H2 119.2 . . ?
C4 C3 C2 120.4(7) . . ?
C4 C3 H3 119.8 . . ?
C2 C3 H3 119.8 . . ?
C3 C4 C5 121.3(6) . . ?
C3 C4 H4 119.4 . . ?
C5 C4 H4 119.4 . . ?
C6 C5 C4 122.9(5) . . ?
C6 C5 C14 118.7(6) . . ?
C4 C5 C14 118.3(6) . . ?
C7 C6 C5 120.2(5) . . ?
C7 C6 C15 120.2(5) . . ?
C5 C6 C15 119.6(5) . . ?
C6 C7 C12 120.3(6) . . ?
C6 C7 C8 121.5(6) . . ?
C12 C7 C8 118.1(6) . . ?
C9 C8 C7 119.8(7) . . ?
C9 C8 H8 120.1 . . ?
C7 C8 H8 120.1 . . ?
C8 C9 C10 121.5(7) . . ?
C8 C9 H9 119.3 . . ?
C10 C9 H9 119.3 . . ?
C11 C10 C9 120.2(7) . . ?
C11 C10 H10 119.9 . . ?
C9 C10 H10 119.9 . . ?
C10 C11 C12 121.2(7) . . ?
C10 C11 H11 119.4 . . ?
C12 C11 H11 119.4 . . ?
C13 C12 C11 121.4(6) . . ?
C13 C12 C7 119.4(6) . . ?
C11 C12 C7 119.2(7) . . ?
C12 C13 C14 121.3(6) . . ?
C12 C13 H13 119.4 . . ?
C14 C13 H13 119.4 . . ?
C13 C14 C5 120.0(6) . . ?
C13 C14 C1 122.5(6) . . ?
C5 C14 C1 117.5(6) . . ?
C20 C15 C16 118.0(5) . . ?
C20 C15 C6 120.9(5) . . ?
C16 C15 C6 121.1(5) . . ?
C17 C16 C15 121.1(6) . . ?
C17 C16 H16 119.5 . . ?
C15 C16 H16 119.5 . . ?
C16 C17 C18 121.4(6) . . ?
C16 C17 H17 119.3 . . ?
C18 C17 H17 119.3 . . ?
C19 C18 C17 117.2(5) . . ?
C19 C18 C21 122.9(5) . . ?
C17 C18 C21 119.9(5) . . ?
C18 C19 C20 121.1(6) . . ?
C18 C19 H19 119.4 . . ?
C20 C19 H19 119.4 . . ?
C15 C20 C19 121.1(5) . . ?
C15 C20 H20 119.5 . . ?
C19 C20 H20 119.5 . . ?
C21 C21 C22 122.3(6) 5_576 . ?
C21 C21 C18 121.2(6) 5_576 . ?
C22 C21 C18 116.5(4) . . ?
C23 C22 C27 115.9(6) . . ?
C23 C22 C21 122.0(5) . . ?
C27 C22 C21 122.1(5) . . ?
C22 C23 C24 122.7(6) . . ?
C22 C23 H23 118.7 . . ?
C24 C23 H23 118.7 . . ?
C25 C24 C23 121.6(6) . . ?
C25 C24 H24 119.2 . . ?
C23 C24 H24 119.2 . . ?
C26 C25 C24 115.6(6) . . ?
C26 C25 C28 121.2(6) . . ?
C24 C25 C28 123.2(6) . . ?
C25 C26 C27 122.8(6) . . ?
C25 C26 H26 118.6 . . ?
C27 C26 H26 118.6 . . ?
C22 C27 C26 121.4(6) . . ?
C22 C27 H27 119.3 . . ?
C26 C27 H27 119.3 . . ?
C30 C28 C29 107.4(9) . . ?
C30 C28 C31 113.1(10) . . ?
C29 C28 C31 104.1(9) . . ?
C30 C28 C25 111.8(7) . . ?
C29 C28 C25 111.1(6) . . ?
C31 C28 C25 109.2(6) . . ?
C28 C29 H29A 109.5 . . ?
C28 C29 H29B 109.5 . . ?
H29A C29 H29B 109.5 . . ?
C28 C29 H29C 109.5 . . ?
H29A C29 H29C 109.5 . . ?
H29B C29 H29C 109.5 . . ?
C28 C30 H30A 109.5 . . ?
C28 C30 H30B 109.5 . . ?
H30A C30 H30B 109.5 . . ?
C28 C30 H30C 109.5 . . ?
H30A C30 H30C 109.5 . . ?
H30B C30 H30C 109.5 . . ?
C28 C31 H31A 109.5 . . ?
C28 C31 H31B 109.5 . . ?
H31A C31 H31B 109.5 . . ?
C28 C31 H31C 109.5 . . ?
H31A C31 H31C 109.5 . . ?
H31B C31 H31C 109.5 . . ?

loop_
_geom_bond_atom_site_label_1
_geom_bond_atom_site_label_2
_geom_bond_distance
_geom_bond_site_symmetry_2
_geom_bond_publ_flag
C1 C2 1.328(10) . ?
C1 C14 1.446(9) . ?
C1 H1 0.9300 . ?
C2 C3 1.398(9) . ?
C2 H2 0.9300 . ?
C3 C4 1.357(8) . ?
C3 H3 0.9300 . ?
C4 C5 1.413(8) . ?
C4 H4 0.9300 . ?
C5 C6 1.412(8) . ?
C5 C14 1.442(8) . ?
C6 C7 1.410(8) . ?
C6 C15 1.487(7) . ?
C7 C12 1.423(8) . ?
C7 C8 1.427(8) . ?
C8 C9 1.365(9) . ?
C8 H8 0.9300 . ?
C9 C10 1.401(10) . ?
C9 H9 0.9300 . ?
C10 C11 1.339(11) . ?
C10 H10 0.9300 . ?
C11 C12 1.418(9) . ?
C11 H11 0.9300 . ?
C12 C13 1.391(9) . ?
C13 C14 1.395(9) . ?
C13 H13 0.9300 . ?
C15 C20 1.377(8) . ?
C15 C16 1.386(8) . ?
C16 C17 1.383(8) . ?
C16 H16 0.9300 . ?
C17 C18 1.392(8) . ?
C17 H17 0.9300 . ?
C18 C19 1.387(8) . ?
C18 C21 1.490(7) . ?
C19 C20 1.396(8) . ?
C19 H19 0.9300 . ?
C20 H20 0.9300 . ?
C21 C21 1.338(10) 5_576 ?
C21 C22 1.481(7) . ?
C22 C23 1.377(8) . ?
C22 C27 1.384(8) . ?
C23 C24 1.389(8) . ?
C23 H23 0.9300 . ?
C24 C25 1.386(9) . ?
C24 H24 0.9300 . ?
C25 C26 1.380(8) . ?
C25 C28 1.524(9) . ?
C26 C27 1.390(8) . ?
C26 H26 0.9300 . ?
C27 H27 0.9300 . ?
C28 C30 1.462(12) . ?
C28 C29 1.486(10) . ?
C28 C31 1.500(13) . ?
C29 H29A 0.9600 . ?
C29 H29B 0.9600 . ?
C29 H29C 0.9600 . ?
C30 H30A 0.9600 . ?
C30 H30B 0.9600 . ?
C30 H30C 0.9600 . ?
C31 H31A 0.9600 . ?
C31 H31B 0.9600 . ?
C31 H31C 0.9600 . ?

loop_
_geom_torsion_atom_site_label_1
_geom_torsion_atom_site_label_2
_geom_torsion_atom_site_label_3
_geom_torsion_atom_site_label_4
_geom_torsion
_geom_torsion_site_symmetry_1
_geom_torsion_site_symmetry_2
_geom_torsion_site_symmetry_3
_geom_torsion_site_symmetry_4
_geom_torsion_publ_flag
C14 C1 C2 C3 0.0(11) . . . . ?
C1 C2 C3 C4 1.5(11) . . . . ?
C2 C3 C4 C5 -2.1(10) . . . . ?
C3 C4 C5 C6 -178.8(6) . . . . ?
C3 C4 C5 C14 1.2(9) . . . . ?
C4 C5 C6 C7 177.7(5) . . . . ?
C14 C5 C6 C7 -2.4(8) . . . . ?
C4 C5 C6 C15 -1.2(9) . . . . ?
C14 C5 C6 C15 178.8(5) . . . . ?
C5 C6 C7 C12 1.9(9) . . . . ?
C15 C6 C7 C12 -179.3(5) . . . . ?
C5 C6 C7 C8 -177.8(5) . . . . ?
C15 C6 C7 C8 1.0(8) . . . . ?
C6 C7 C8 C9 177.9(6) . . . . ?
C12 C7 C8 C9 -1.8(9) . . . . ?
C7 C8 C9 C10 3.2(11) . . . . ?
C8 C9 C10 C11 -2.0(12) . . . . ?
C9 C10 C11 C12 -0.5(12) . . . . ?
C10 C11 C12 C13 -179.0(7) . . . . ?
C10 C11 C12 C7 1.8(11) . . . . ?
C6 C7 C12 C13 0.4(9) . . . . ?
C8 C7 C12 C13 -179.9(6) . . . . ?
C6 C7 C12 C11 179.6(6) . . . . ?
C8 C7 C12 C11 -0.7(9) . . . . ?
C11 C12 C13 C14 178.7(6) . . . . ?
C7 C12 C13 C14 -2.1(10) . . . . ?
C12 C13 C14 C5 1.6(9) . . . . ?
C12 C13 C14 C1 -177.9(6) . . . . ?
C6 C5 C14 C13 0.7(8) . . . . ?
C4 C5 C14 C13 -179.4(6) . . . . ?
C6 C5 C14 C1 -179.8(5) . . . . ?
C4 C5 C14 C1 0.2(8) . . . . ?
C2 C1 C14 C13 178.8(6) . . . . ?
C2 C1 C14 C5 -0.8(9) . . . . ?
C7 C6 C15 C20 98.1(7) . . . . ?
C5 C6 C15 C20 -83.0(7) . . . . ?
C7 C6 C15 C16 -80.3(7) . . . . ?
C5 C6 C15 C16 98.6(7) . . . . ?
C20 C15 C16 C17 -0.7(9) . . . . ?
C6 C15 C16 C17 177.8(6) . . . . ?
C15 C16 C17 C18 0.2(10) . . . . ?
C16 C17 C18 C19 0.9(9) . . . . ?
C16 C17 C18 C21 179.9(6) . . . . ?
C17 C18 C19 C20 -1.5(9) . . . . ?
C21 C18 C19 C20 179.4(6) . . . . ?
C16 C15 C20 C19 0.0(9) . . . . ?
C6 C15 C20 C19 -178.4(6) . . . . ?
C18 C19 C20 C15 1.1(9) . . . . ?
C19 C18 C21 C21 -98.8(8) . . . 5_576 ?
C17 C18 C21 C21 82.2(9) . . . 5_576 ?
C19 C18 C21 C22 82.2(7) . . . . ?
C17 C18 C21 C22 -96.8(7) . . . . ?
C21 C21 C22 C23 -69.6(9) 5_576 . . . ?
C18 C21 C22 C23 109.4(6) . . . . ?
C21 C21 C22 C27 112.4(8) 5_576 . . . ?
C18 C21 C22 C27 -68.6(7) . . . . ?
C27 C22 C23 C24 -0.6(9) . . . . ?
C21 C22 C23 C24 -178.8(6) . . . . ?
C22 C23 C24 C25 -0.6(10) . . . . ?
C23 C24 C25 C26 1.3(10) . . . . ?
C23 C24 C25 C28 179.6(6) . . . . ?
C24 C25 C26 C27 -0.8(10) . . . . ?
C28 C25 C26 C27 -179.2(6) . . . . ?
C23 C22 C27 C26 1.1(9) . . . . ?
C21 C22 C27 C26 179.2(6) . . . . ?
C25 C26 C27 C22 -0.3(10) . . . . ?
C26 C25 C28 C30 -164.6(10) . . . . ?
C24 C25 C28 C30 17.2(12) . . . . ?
C26 C25 C28 C29 -44.7(10) . . . . ?
C24 C25 C28 C29 137.1(8) . . . . ?
C26 C25 C28 C31 69.6(11) . . . . ?
C24 C25 C28 C31 -108.6(10) . . . . ?
